data_4333326
loop_
_publ_author_name
'Palacios, M. Dolores'
'Puerta, M. Carmen'
'Valerga, Pedro'
'Lled\'os, Agust\'i'
'Veilly, Edouard'

_publ_section_title
;
 Coordinatively Unsaturated Semisandwich Complexes of Ruthenium with
 Phosphinoamine Ligands and Related Species:&#x00A0; A Complex Containing
 (R,R)-1,2-Bis((diisopropylphosphino)amino)cyclohexane in a New
 Coordination Form \k3P,P&#x2018;,N-\h2-P,N
;
_journal_issue 17
_journal_name_full 'Inorganic Chemistry'
_journal_page_first 6958
_journal_page_last 6967
_journal_paper_doi 10.1021/ic700674c
_journal_volume 46
_journal_year 2007
_chemical_formula_moiety 'C24 H49 N2 O2 P2 Ru, C32 H12 B F24'
_chemical_formula_sum 'C56 H61 B F24 N2 O2 P2 Ru'
_chemical_formula_weight 1423.89
_chemical_name_common
;
[Ru(\h^5^-C~5~Me~5~){P^i^Pr~2~NHCH~2~CH~2~NHP^i^Pr~2~-\k^2^-P,P'}(\h^2^-O~2~)]
[B{C~8~H~3~F~6~}~4~]
;
_chemical_name_systematic
;
pentahapto-pentamethylcyclopentadienyl-{bis((diisopropylphosphino)amino)
ethane-\k^2^-P,P'}-dihapto-dioxygen-ruthenium (II) 
tetrakis{3,5-bis(trifluoromethyl)phenyl}borate
;
_space_group_IT_number 2
_symmetry_cell_setting triclinic
_symmetry_Int_Tables_number 2
_symmetry_space_group_name_Hall '-P 1'
_symmetry_space_group_name_H-M 'P -1'
_atom_sites_solution_hydrogens geom
_atom_sites_solution_primary direct
_atom_sites_solution_secondary difmap
_audit_creation_method SHELXL-97
_cell_angle_alpha 98.52(3)
_cell_angle_beta 102.84(3)
_cell_angle_gamma 100.43(3)
_cell_formula_units_Z 2
_cell_length_a 14.176(3)
_cell_length_b 14.483(3)
_cell_length_c 15.648(3)
_cell_measurement_reflns_used 3408
_cell_measurement_temperature 100(2)
_cell_measurement_theta_max 21.656
_cell_measurement_theta_min 2.181
_cell_volume 3020.6(13)
_computing_cell_refinement 'SAINT (Bruker, 2001)'
_computing_data_collection 'SMART (Bruker, 2001)'
_computing_data_reduction 'SAINT (Bruker, 2001)'
_computing_molecular_graphics 'ORTEP-3 vers. 1.08 (Faruggia, 2005)'
_computing_publication_material 'SHELXTL (Sheldrick, 2001)'
_computing_structure_refinement 'SHELXTL (Sheldrick, 2001)'
_computing_structure_solution 'SHELXTL (Sheldrick, 2001)'
_diffrn_ambient_temperature 100(2)
_diffrn_measured_fraction_theta_full 0.979
_diffrn_measured_fraction_theta_max 0.979
_diffrn_measurement_device_type 'Bruker SMART APEX CCD area detector'
_diffrn_measurement_method '1700 omega scan frames, 0.3 deg, 10 sec'
_diffrn_radiation_monochromator graphite
_diffrn_radiation_probe x-ray
_diffrn_radiation_type MoK\a
_diffrn_radiation_wavelength 0.71073
_diffrn_reflns_av_R_equivalents 0.0448
_diffrn_reflns_av_sigmaI/netI 0.0756
_diffrn_reflns_limit_h_max 16
_diffrn_reflns_limit_h_min -16
_diffrn_reflns_limit_k_max 17
_diffrn_reflns_limit_k_min -16
_diffrn_reflns_limit_l_max 18
_diffrn_reflns_limit_l_min -18
_diffrn_reflns_number 21139
_diffrn_reflns_theta_full 25.01
_diffrn_reflns_theta_max 25.01
_diffrn_reflns_theta_min 1.76
_diffrn_source 'fine-focus sealed tube'
_diffrn_source_type 'Bruker SMART APEX'
_diffrn_standards_decay_% 0.0057
_exptl_absorpt_coefficient_mu 0.430
_exptl_absorpt_correction_T_max 1.000
_exptl_absorpt_correction_T_min 0.735
_exptl_absorpt_correction_type multi-scan
_exptl_absorpt_process_details '(SADABS; Sheldrick, 2004)'
_exptl_crystal_colour yellow
_exptl_crystal_density_diffrn 1.566
_exptl_crystal_density_method 'not measured'
_exptl_crystal_description plate
_exptl_crystal_F_000 1444
_exptl_crystal_size_max 0.34
_exptl_crystal_size_mid 0.20
_exptl_crystal_size_min 0.06
_refine_diff_density_max 1.015
_refine_diff_density_min -0.591
_refine_diff_density_rms 0.086
_refine_ls_extinction_method none
_refine_ls_goodness_of_fit_ref 1.076
_refine_ls_hydrogen_treatment mixed
_refine_ls_matrix_type full
_refine_ls_number_parameters 838
_refine_ls_number_reflns 10444
_refine_ls_number_restraints 0
_refine_ls_restrained_S_all 1.076
_refine_ls_R_factor_all 0.0693
_refine_ls_R_factor_gt 0.0594
_refine_ls_shift/su_max 0.017
_refine_ls_shift/su_mean 0.000
_refine_ls_structure_factor_coef Fsqd
_refine_ls_weighting_details 'calc w=1/[\s^2^(Fo^2^)+(0.0322P)^2^+4.6938P] where P=(Fo^2^+2Fc^2^)/3'
_refine_ls_weighting_scheme calc
_refine_ls_wR_factor_gt 0.1120
_refine_ls_wR_factor_ref 0.1172
_reflns_number_gt 9226
_reflns_number_total 10444
_reflns_threshold_expression >2sigma(I)
_cod_data_source_file ic700674csup1.cif
_cod_data_source_block pv0625
_cod_depositor_comments
;
 Replacing the "\K" substring with the "\k" substring in the
 values of the _chemical_name_common and _chemical_name_systematic
 data items.

 Antanas Vaitkus,
 2017-03-29
;
_cod_original_cell_volume 3020.6(10)
_cod_database_code 4333326

loop_
_symmetry_equiv_pos_as_xyz
'x, y, z'
'-x, -y, -z'

loop_
_atom_site_label
_atom_site_type_symbol
_atom_site_fract_x
_atom_site_fract_y
_atom_site_fract_z
_atom_site_U_iso_or_equiv
_atom_site_adp_type
_atom_site_occupancy
_atom_site_symmetry_multiplicity
_atom_site_calc_flag
_atom_site_refinement_flags
_atom_site_disorder_assembly
_atom_site_disorder_group
Ru1 Ru 0.88902(2) 0.63617(2) 0.62648(2) 0.01326(10) Uani 1 1 d . . .
P1 P 0.92803(8) 0.50680(7) 0.69690(7) 0.0158(2) Uani 1 1 d . . .
P2 P 1.02947(8) 0.73936(7) 0.73334(7) 0.0163(2) Uani 1 1 d . . .
O1 O 0.9229(2) 0.54730(19) 0.53073(19) 0.0204(7) Uani 1 1 d . . .
O2 O 0.9834(2) 0.6389(2) 0.54589(19) 0.0223(7) Uani 1 1 d . . .
N3 N 1.0269(3) 0.4674(2) 0.6751(2) 0.0187(8) Uani 1 1 d . . .
H3 H 1.019(3) 0.458(3) 0.622(3) 0.022 Uiso 1 1 d . . .
N4 N 1.1210(3) 0.6837(2) 0.7639(2) 0.0197(8) Uani 1 1 d . . .
H4 H 1.166(3) 0.711(3) 0.807(3) 0.024 Uiso 1 1 d . . .
C1 C 0.7234(3) 0.6076(3) 0.6228(3) 0.0185(9) Uani 1 1 d . . .
C2 C 0.7322(3) 0.5953(3) 0.5338(3) 0.0174(9) Uani 1 1 d . . .
C3 C 0.7843(3) 0.6843(3) 0.5212(3) 0.0197(9) Uani 1 1 d . . .
C4 C 0.8064(3) 0.7519(3) 0.6022(3) 0.0184(9) Uani 1 1 d . . .
C5 C 0.7697(3) 0.7039(3) 0.6663(3) 0.0193(9) Uani 1 1 d . . .
C6 C 0.6544(3) 0.5406(3) 0.6593(3) 0.0238(10) Uani 1 1 d . . .
H6A H 0.5925 0.5624 0.6563 0.036 Uiso 1 1 calc R . .
H6B H 0.6862 0.5401 0.7215 0.036 Uiso 1 1 calc R . .
H6C H 0.6399 0.4757 0.6235 0.036 Uiso 1 1 calc R . .
C7 C 0.6891(3) 0.5089(3) 0.4615(3) 0.0230(10) Uani 1 1 d . . .
H7A H 0.6734 0.4527 0.4880 0.035 Uiso 1 1 calc R . .
H7B H 0.7373 0.4994 0.4266 0.035 Uiso 1 1 calc R . .
H7C H 0.6285 0.5177 0.4223 0.035 Uiso 1 1 calc R . .
C8 C 0.8061(3) 0.7017(3) 0.4354(3) 0.0235(10) Uani 1 1 d . . .
H8A H 0.8524 0.6631 0.4205 0.035 Uiso 1 1 calc R . .
H8B H 0.8358 0.7697 0.4415 0.035 Uiso 1 1 calc R . .
H8C H 0.7443 0.6837 0.3877 0.035 Uiso 1 1 calc R . .
C9 C 0.8405(3) 0.8583(3) 0.6104(3) 0.0228(10) Uani 1 1 d . . .
H9A H 0.8973 0.8711 0.5845 0.034 Uiso 1 1 calc R . .
H9B H 0.8602 0.8895 0.6737 0.034 Uiso 1 1 calc R . .
H9C H 0.7862 0.8835 0.5785 0.034 Uiso 1 1 calc R . .
C10 C 0.7539(3) 0.7503(3) 0.7529(3) 0.0216(10) Uani 1 1 d . . .
H10A H 0.6892 0.7677 0.7415 0.032 Uiso 1 1 calc R . .
H10B H 0.8064 0.8080 0.7795 0.032 Uiso 1 1 calc R . .
H10C H 0.7557 0.7054 0.7940 0.032 Uiso 1 1 calc R . .
C11 C 0.8262(3) 0.3980(3) 0.6448(3) 0.0182(9) Uani 1 1 d . . .
H11 H 0.7627 0.4204 0.6313 0.022 Uiso 1 1 calc R . .
C12 C 0.8130(4) 0.3231(3) 0.7030(3) 0.0362(13) Uani 1 1 d . . .
H12A H 0.7588 0.2689 0.6697 0.054 Uiso 1 1 calc R . .
H12B H 0.7972 0.3517 0.7574 0.054 Uiso 1 1 calc R . .
H12C H 0.8746 0.3007 0.7192 0.054 Uiso 1 1 calc R . .
C13 C 0.8386(3) 0.3489(3) 0.5560(3) 0.0261(11) Uani 1 1 d . . .
H13A H 0.8970 0.3207 0.5671 0.039 Uiso 1 1 calc R . .
H13B H 0.8473 0.3960 0.5179 0.039 Uiso 1 1 calc R . .
H13C H 0.7794 0.2983 0.5261 0.039 Uiso 1 1 calc R . .
C14 C 0.9548(3) 0.5246(3) 0.8195(3) 0.0182(9) Uani 1 1 d . . .
H14 H 1.0099 0.5830 0.8422 0.022 Uiso 1 1 calc R . .
C15 C 0.8675(3) 0.5506(3) 0.8535(3) 0.0246(10) Uani 1 1 d . . .
H15A H 0.8135 0.4936 0.8400 0.037 Uiso 1 1 calc R . .
H15B H 0.8440 0.6003 0.8239 0.037 Uiso 1 1 calc R . .
H15C H 0.8892 0.5745 0.9182 0.037 Uiso 1 1 calc R . .
C16 C 0.9935(3) 0.4458(3) 0.8632(3) 0.0275(11) Uani 1 1 d . . .
H16A H 1.0313 0.4730 0.9251 0.041 Uiso 1 1 calc R . .
H16B H 1.0365 0.4192 0.8299 0.041 Uiso 1 1 calc R . .
H16C H 0.9372 0.3949 0.8626 0.041 Uiso 1 1 calc R . .
C17 C 1.1307(3) 0.5164(3) 0.7172(3) 0.0188(9) Uani 1 1 d . . .
H17A H 1.1741 0.4791 0.6927 0.023 Uiso 1 1 calc R . .
H17B H 1.1443 0.5167 0.7821 0.023 Uiso 1 1 calc R . .
C18 C 1.1584(3) 0.6189(3) 0.7041(3) 0.0219(10) Uani 1 1 d . . .
H18A H 1.2314 0.6395 0.7169 0.026 Uiso 1 1 calc R . .
H18B H 1.1297 0.6222 0.6412 0.026 Uiso 1 1 calc R . .
C19 C 1.0121(3) 0.7896(3) 0.8455(3) 0.0219(10) Uani 1 1 d . . .
H19 H 0.9485 0.7498 0.8498 0.026 Uiso 1 1 calc R . .
C20 C 1.0913(4) 0.7824(3) 0.9270(3) 0.0290(11) Uani 1 1 d . . .
H20A H 1.1558 0.8202 0.9262 0.043 Uiso 1 1 calc R . .
H20B H 1.0952 0.7153 0.9252 0.043 Uiso 1 1 calc R . .
H20C H 1.0737 0.8071 0.9817 0.043 Uiso 1 1 calc R . .
C21 C 0.9986(3) 0.8934(3) 0.8564(3) 0.0278(11) Uani 1 1 d . . .
H21A H 0.9754 0.9092 0.9101 0.042 Uiso 1 1 calc R . .
H21B H 0.9498 0.9002 0.8039 0.042 Uiso 1 1 calc R . .
H21C H 1.0622 0.9370 0.8622 0.042 Uiso 1 1 calc R . .
C22 C 1.0849(3) 0.8471(3) 0.6946(3) 0.0212(10) Uani 1 1 d . . .
H22 H 1.0424 0.8945 0.7010 0.025 Uiso 1 1 calc R . .
C23 C 1.1885(3) 0.8934(3) 0.7551(3) 0.0285(11) Uani 1 1 d . . .
H23A H 1.2343 0.8521 0.7453 0.043 Uiso 1 1 calc R . .
H23B H 1.1858 0.9019 0.8178 0.043 Uiso 1 1 calc R . .
H23C H 1.2118 0.9559 0.7410 0.043 Uiso 1 1 calc R . .
C24 C 1.0901(3) 0.8301(3) 0.5975(3) 0.0264(11) Uani 1 1 d . . .
H24A H 1.1162 0.8912 0.5822 0.040 Uiso 1 1 calc R . .
H24B H 1.0235 0.8020 0.5586 0.040 Uiso 1 1 calc R . .
H24C H 1.1339 0.7863 0.5893 0.040 Uiso 1 1 calc R . .
F1 F 0.71430(19) 0.35088(18) 1.06306(16) 0.0286(6) Uani 1 1 d . . .
F2 F 0.7557(2) 0.49767(18) 1.05084(19) 0.0414(8) Uani 1 1 d . . .
F3 F 0.79496(18) 0.38642(19) 0.96793(18) 0.0336(7) Uani 1 1 d . . .
F4A F 0.4944(4) 0.5811(3) 0.7665(3) 0.087(2) Uani 0.924(7) 1 d P A 1
F5A F 0.4756(3) 0.6115(2) 0.8974(2) 0.0474(12) Uani 0.924(7) 1 d P A 1
F6A F 0.3610(3) 0.5203(2) 0.7959(3) 0.0638(16) Uani 0.924(7) 1 d P A 1
F4B F 0.533(3) 0.620(3) 0.839(3) 0.033(11) Uiso 0.076(7) 1 d P A 2
F5B F 0.406(4) 0.566(3) 0.862(3) 0.042(13) Uiso 0.076(7) 1 d P A 2
F6B F 0.415(3) 0.530(3) 0.747(2) 0.029(11) Uiso 0.076(7) 1 d P A 2
F7 F 0.3630(2) -0.08623(17) 0.40494(17) 0.0334(7) Uani 1 1 d . . .
F8 F 0.3362(2) -0.12445(17) 0.52613(17) 0.0340(7) Uani 1 1 d . . .
F9 F 0.22737(19) -0.07217(18) 0.43978(19) 0.0358(7) Uani 1 1 d . . .
F10 F 0.46992(19) 0.35896(18) 0.50084(19) 0.0329(7) Uani 1 1 d . . .
F11 F 0.4752(3) 0.2510(2) 0.39425(18) 0.0549(10) Uani 1 1 d . . .
F12 F 0.59610(19) 0.29746(18) 0.5116(2) 0.0364(7) Uani 1 1 d . . .
F13 F 0.7367(2) -0.0201(2) 0.7403(2) 0.0502(8) Uani 1 1 d . . .
F14 F 0.7786(2) 0.1240(2) 0.8128(2) 0.0541(9) Uani 1 1 d . . .
F15 F 0.7922(2) 0.0087(2) 0.8815(2) 0.0540(9) Uani 1 1 d . . .
F16 F 0.3723(2) -0.11093(19) 0.94370(19) 0.0393(7) Uani 1 1 d . . .
F17 F 0.3896(2) -0.20579(17) 0.83177(18) 0.0389(7) Uani 1 1 d . . .
F18 F 0.5029(2) -0.16934(19) 0.95550(19) 0.0414(8) Uani 1 1 d . . .
F19 F -0.03669(19) 0.0702(2) 0.69523(19) 0.0398(7) Uani 1 1 d . . .
F20 F 0.0459(2) 0.0661(2) 0.59571(18) 0.0409(7) Uani 1 1 d . . .
F21 F 0.01190(19) 0.19767(18) 0.64853(18) 0.0344(7) Uani 1 1 d . . .
F22A F 0.2128(5) 0.1424(3) 1.0334(3) 0.074(2) Uani 0.798(7) 1 d P B 1
F23A F 0.2883(4) 0.2825(5) 1.0430(3) 0.099(3) Uani 0.798(7) 1 d P B 1
F24A F 0.1309(4) 0.2433(4) 1.0032(3) 0.071(2) Uani 0.798(7) 1 d P B 1
F23B F 0.2119(12) 0.3104(10) 1.0126(9) 0.031(4) Uiso 0.202(7) 1 d P B 2
F24B F 0.1394(11) 0.1738(11) 1.0122(10) 0.033(4) Uiso 0.202(7) 1 d P B 2
F22B F 0.2917(12) 0.2087(12) 1.0517(10) 0.032(4) Uiso 0.202(7) 1 d P B 2
C25 C 0.4894(3) 0.2849(3) 0.8224(3) 0.0171(9) Uani 1 1 d . . .
C26 C 0.5769(3) 0.3040(3) 0.8896(3) 0.0176(9) Uani 1 1 d . . .
H26 H 0.6036 0.2516 0.9058 0.021 Uiso 1 1 calc R . .
C27 C 0.6273(3) 0.3960(3) 0.9343(3) 0.0192(9) Uani 1 1 d . . .
C28 C 0.5904(3) 0.4745(3) 0.9146(3) 0.0191(9) Uani 1 1 d . . .
H28 H 0.6244 0.5375 0.9450 0.023 Uiso 1 1 calc R . .
C29 C 0.5017(3) 0.4584(3) 0.8490(3) 0.0198(10) Uani 1 1 d . A .
C30 C 0.4531(3) 0.3671(3) 0.8042(3) 0.0190(9) Uani 1 1 d . . .
H30 H 0.3930 0.3587 0.7594 0.023 Uiso 1 1 calc R . .
C31 C 0.7218(3) 0.4083(3) 1.0042(3) 0.0252(10) Uani 1 1 d . . .
C32 C 0.4601(3) 0.5426(3) 0.8268(3) 0.0254(11) Uani 1 1 d . . .
C33 C 0.4179(3) 0.1577(3) 0.6632(3) 0.0178(9) Uani 1 1 d . . .
C34 C 0.3765(3) 0.0648(3) 0.6131(3) 0.0182(9) Uani 1 1 d . . .
H34 H 0.3503 0.0166 0.6419 0.022 Uiso 1 1 calc R . .
C35 C 0.3725(3) 0.0406(3) 0.5232(3) 0.0180(9) Uani 1 1 d . . .
C36 C 0.4102(3) 0.1084(3) 0.4779(3) 0.0193(9) Uani 1 1 d . . .
H36 H 0.4084 0.0919 0.4165 0.023 Uiso 1 1 calc R . .
C37 C 0.4505(3) 0.2010(3) 0.5261(3) 0.0189(9) Uani 1 1 d . . .
C38 C 0.4545(3) 0.2243(3) 0.6165(3) 0.0177(9) Uani 1 1 d . . .
H38 H 0.4833 0.2883 0.6475 0.021 Uiso 1 1 calc R . .
C39 C 0.3253(3) -0.0605(3) 0.4736(3) 0.0213(10) Uani 1 1 d . . .
C40 C 0.4973(3) 0.2751(3) 0.4827(3) 0.0239(10) Uani 1 1 d . . .
C41 C 0.4814(3) 0.0955(3) 0.8076(3) 0.0198(10) Uani 1 1 d . . .
C42 C 0.5775(3) 0.0966(3) 0.7972(3) 0.0212(10) Uani 1 1 d . . .
H42 H 0.6076 0.1449 0.7705 0.025 Uiso 1 1 calc R . .
C43 C 0.6296(3) 0.0298(3) 0.8246(3) 0.0230(10) Uani 1 1 d . . .
C44 C 0.5859(3) -0.0453(3) 0.8594(3) 0.0241(10) Uani 1 1 d . . .
H44 H 0.6209 -0.0924 0.8767 0.029 Uiso 1 1 calc R . .
C45 C 0.4906(3) -0.0495(3) 0.8682(3) 0.0224(10) Uani 1 1 d . . .
C46 C 0.4400(3) 0.0202(3) 0.8440(3) 0.0215(10) Uani 1 1 d . . .
H46 H 0.3752 0.0166 0.8525 0.026 Uiso 1 1 calc R . .
C47 C 0.7337(4) 0.0359(3) 0.8154(3) 0.0312(12) Uani 1 1 d . . .
C48 C 0.4399(4) -0.1327(3) 0.9000(3) 0.0302(11) Uani 1 1 d . . .
C49 C 0.3147(3) 0.1686(3) 0.7898(3) 0.0170(9) Uani 1 1 d . . .
C50 C 0.2245(3) 0.1433(3) 0.7234(3) 0.0166(9) Uani 1 1 d . . .
H50 H 0.2256 0.1265 0.6627 0.020 Uiso 1 1 calc R . .
C51 C 0.1333(3) 0.1420(3) 0.7438(3) 0.0203(10) Uani 1 1 d . . .
C52 C 0.1291(3) 0.1658(3) 0.8310(3) 0.0214(10) Uani 1 1 d . . .
H52 H 0.0671 0.1650 0.8450 0.026 Uiso 1 1 calc R . .
C53 C 0.2165(3) 0.1910(3) 0.8982(3) 0.0212(10) Uani 1 1 d . B .
C54 C 0.3070(3) 0.1922(3) 0.8779(3) 0.0196(9) Uani 1 1 d . . .
H54 H 0.3659 0.2097 0.9252 0.024 Uiso 1 1 calc R . .
C55 C 0.0397(3) 0.1192(3) 0.6710(3) 0.0259(11) Uani 1 1 d . . .
C56 C 0.2135(4) 0.2169(3) 0.9933(3) 0.0297(11) Uani 1 1 d . . .
B1 B 0.4245(4) 0.1775(3) 0.7713(3) 0.0193(11) Uani 1 1 d . . .

loop_
_atom_site_aniso_label
_atom_site_aniso_U_11
_atom_site_aniso_U_22
_atom_site_aniso_U_33
_atom_site_aniso_U_23
_atom_site_aniso_U_13
_atom_site_aniso_U_12
Ru1 0.01210(18) 0.01400(17) 0.01453(17) 0.00360(13) 0.00420(13) 0.00347(13)
P1 0.0152(6) 0.0155(5) 0.0168(6) 0.0040(4) 0.0043(5) 0.0031(4)
P2 0.0147(6) 0.0156(5) 0.0186(6) 0.0038(4) 0.0039(5) 0.0035(4)
O1 0.0227(17) 0.0183(15) 0.0223(16) 0.0015(13) 0.0096(13) 0.0070(12)
O2 0.0189(16) 0.0273(16) 0.0253(16) 0.0059(14) 0.0126(13) 0.0074(13)
N3 0.019(2) 0.0199(18) 0.0170(18) 0.0004(16) 0.0064(17) 0.0041(15)
N4 0.015(2) 0.0170(18) 0.024(2) 0.0012(16) -0.0007(16) 0.0052(15)
C1 0.010(2) 0.022(2) 0.026(2) 0.0070(19) 0.0055(18) 0.0066(17)
C2 0.010(2) 0.019(2) 0.023(2) 0.0051(18) 0.0033(18) 0.0055(17)
C3 0.012(2) 0.024(2) 0.025(2) 0.0079(19) 0.0040(18) 0.0080(18)
C4 0.011(2) 0.021(2) 0.024(2) 0.0094(19) 0.0013(18) 0.0063(17)
C5 0.015(2) 0.023(2) 0.020(2) 0.0018(18) 0.0051(18) 0.0081(18)
C6 0.020(2) 0.023(2) 0.031(3) 0.007(2) 0.009(2) 0.0056(19)
C7 0.021(2) 0.023(2) 0.023(2) 0.0043(19) 0.0034(19) 0.0048(19)
C8 0.022(3) 0.028(2) 0.021(2) 0.010(2) 0.005(2) 0.0047(19)
C9 0.018(2) 0.019(2) 0.032(3) 0.007(2) 0.005(2) 0.0078(18)
C10 0.019(2) 0.024(2) 0.024(2) 0.0038(19) 0.0096(19) 0.0085(19)
C11 0.013(2) 0.019(2) 0.020(2) 0.0031(18) 0.0036(18) -0.0005(17)
C12 0.044(3) 0.026(3) 0.034(3) 0.005(2) 0.010(2) -0.006(2)
C13 0.022(3) 0.027(2) 0.026(2) 0.004(2) 0.003(2) 0.0005(19)
C14 0.019(2) 0.017(2) 0.017(2) 0.0054(18) 0.0018(18) 0.0027(17)
C15 0.030(3) 0.026(2) 0.022(2) 0.008(2) 0.009(2) 0.010(2)
C16 0.026(3) 0.036(3) 0.025(2) 0.017(2) 0.005(2) 0.011(2)
C17 0.014(2) 0.019(2) 0.023(2) 0.0032(18) 0.0022(18) 0.0044(17)
C18 0.017(2) 0.022(2) 0.026(2) 0.0009(19) 0.0061(19) 0.0053(18)
C19 0.021(2) 0.023(2) 0.020(2) -0.0012(19) 0.0055(19) 0.0052(19)
C20 0.033(3) 0.030(3) 0.022(2) 0.000(2) 0.004(2) 0.009(2)
C21 0.025(3) 0.027(2) 0.029(3) -0.002(2) 0.006(2) 0.008(2)
C22 0.018(2) 0.013(2) 0.032(3) 0.0032(19) 0.006(2) 0.0023(17)
C23 0.022(3) 0.021(2) 0.040(3) 0.006(2) 0.006(2) 0.0020(19)
C24 0.028(3) 0.020(2) 0.033(3) 0.006(2) 0.014(2) 0.0020(19)
F1 0.0257(15) 0.0360(15) 0.0256(14) 0.0140(12) 0.0039(12) 0.0075(12)
F2 0.0356(17) 0.0252(14) 0.0447(17) -0.0009(13) -0.0175(14) 0.0004(12)
F3 0.0155(14) 0.0510(17) 0.0380(16) 0.0180(14) 0.0075(12) 0.0087(12)
F4A 0.150(5) 0.094(4) 0.107(4) 0.087(3) 0.111(4) 0.101(4)
F5A 0.065(3) 0.0319(18) 0.039(2) -0.0078(15) -0.0056(18) 0.0287(18)
F6A 0.032(2) 0.0298(19) 0.115(4) 0.007(2) -0.015(2) 0.0166(16)
F7 0.0390(17) 0.0271(14) 0.0308(15) -0.0072(12) 0.0144(13) 0.0024(12)
F8 0.0484(18) 0.0176(13) 0.0320(15) 0.0036(12) 0.0048(13) 0.0050(12)
F9 0.0182(15) 0.0273(14) 0.0502(18) -0.0051(13) -0.0023(13) -0.0003(11)
F10 0.0290(16) 0.0295(14) 0.0512(18) 0.0230(13) 0.0174(14) 0.0131(12)
F11 0.084(3) 0.0445(18) 0.0228(15) 0.0065(14) 0.0139(16) -0.0200(17)
F12 0.0188(15) 0.0303(15) 0.068(2) 0.0213(14) 0.0178(14) 0.0075(12)
F13 0.045(2) 0.058(2) 0.051(2) -0.0040(17) 0.0206(16) 0.0232(16)
F14 0.0300(18) 0.0332(16) 0.108(3) 0.0156(18) 0.0297(18) 0.0129(14)
F15 0.0313(18) 0.087(2) 0.053(2) 0.0268(19) 0.0061(15) 0.0317(17)
F16 0.0415(18) 0.0334(15) 0.0483(18) 0.0189(14) 0.0158(15) 0.0079(13)
F17 0.0462(19) 0.0206(14) 0.0390(17) 0.0061(13) -0.0043(14) -0.0013(13)
F18 0.0445(19) 0.0337(16) 0.0431(17) 0.0224(14) -0.0058(14) 0.0105(13)
F19 0.0198(15) 0.0472(17) 0.0469(18) 0.0179(15) 0.0021(13) -0.0056(13)
F20 0.0273(16) 0.0533(18) 0.0319(16) -0.0093(14) -0.0050(13) 0.0127(14)
F21 0.0274(16) 0.0317(15) 0.0446(17) 0.0170(13) 0.0008(13) 0.0100(12)
F22A 0.157(6) 0.056(3) 0.041(3) 0.028(2) 0.054(3) 0.053(3)
F23A 0.089(5) 0.126(6) 0.038(3) -0.037(3) 0.036(3) -0.072(4)
F24A 0.075(4) 0.125(5) 0.038(3) 0.011(3) 0.026(2) 0.071(4)
C25 0.017(2) 0.020(2) 0.016(2) 0.0046(18) 0.0067(18) 0.0055(17)
C26 0.017(2) 0.020(2) 0.019(2) 0.0078(18) 0.0069(18) 0.0065(17)
C27 0.016(2) 0.022(2) 0.019(2) 0.0050(18) 0.0064(18) 0.0014(18)
C28 0.019(2) 0.019(2) 0.020(2) 0.0011(18) 0.0072(19) 0.0052(18)
C29 0.025(3) 0.017(2) 0.023(2) 0.0078(18) 0.013(2) 0.0091(18)
C30 0.015(2) 0.023(2) 0.017(2) 0.0010(18) 0.0021(18) 0.0040(18)
C31 0.026(3) 0.025(2) 0.024(2) 0.009(2) 0.004(2) 0.005(2)
C32 0.023(3) 0.029(3) 0.025(3) 0.003(2) 0.002(2) 0.013(2)
C33 0.010(2) 0.020(2) 0.025(2) 0.0049(18) 0.0029(18) 0.0084(17)
C34 0.014(2) 0.018(2) 0.024(2) 0.0071(18) 0.0048(18) 0.0042(17)
C35 0.011(2) 0.019(2) 0.023(2) 0.0028(18) 0.0025(18) 0.0055(17)
C36 0.013(2) 0.026(2) 0.018(2) 0.0014(18) 0.0021(18) 0.0043(18)
C37 0.011(2) 0.023(2) 0.021(2) 0.0050(19) 0.0015(18) 0.0033(17)
C38 0.015(2) 0.014(2) 0.021(2) -0.0005(18) 0.0018(18) 0.0018(17)
C39 0.023(3) 0.019(2) 0.020(2) 0.0029(19) 0.0035(19) 0.0037(18)
C40 0.018(2) 0.026(2) 0.026(2) 0.003(2) 0.004(2) 0.0032(19)
C41 0.021(2) 0.017(2) 0.018(2) -0.0015(18) 0.0001(19) 0.0045(18)
C42 0.024(3) 0.017(2) 0.021(2) 0.0006(18) 0.0046(19) 0.0069(18)
C43 0.024(3) 0.019(2) 0.025(2) -0.0020(19) 0.003(2) 0.0102(19)
C44 0.027(3) 0.020(2) 0.024(2) 0.0030(19) -0.001(2) 0.0120(19)
C45 0.024(3) 0.016(2) 0.022(2) -0.0005(18) 0.000(2) 0.0026(18)
C46 0.018(2) 0.020(2) 0.021(2) 0.0008(19) -0.0012(19) 0.0046(18)
C47 0.026(3) 0.033(3) 0.035(3) 0.001(2) 0.005(2) 0.015(2)
C48 0.033(3) 0.023(2) 0.030(3) 0.008(2) -0.001(2) 0.004(2)
C49 0.021(2) 0.0093(19) 0.022(2) 0.0045(17) 0.0062(19) 0.0051(17)
C50 0.021(2) 0.012(2) 0.018(2) 0.0054(17) 0.0049(18) 0.0052(17)
C51 0.026(3) 0.014(2) 0.023(2) 0.0060(18) 0.006(2) 0.0060(18)
C52 0.021(2) 0.018(2) 0.028(2) 0.0075(19) 0.010(2) 0.0059(18)
C53 0.025(3) 0.018(2) 0.023(2) 0.0086(19) 0.007(2) 0.0067(18)
C54 0.020(2) 0.016(2) 0.024(2) 0.0071(18) 0.0047(19) 0.0058(18)
C55 0.021(3) 0.027(2) 0.031(3) 0.007(2) 0.008(2) 0.0028(19)
C56 0.023(3) 0.036(3) 0.034(3) 0.008(2) 0.012(2) 0.009(2)
B1 0.020(3) 0.021(2) 0.018(2) 0.003(2) 0.006(2) 0.006(2)

loop_
_atom_type_symbol
_atom_type_description
_atom_type_scat_dispersion_real
_atom_type_scat_dispersion_imag
_atom_type_scat_source
C C 0.0033 0.0016 'International Tables Vol C Tables 4.2.6.8 and 6.1.1.4'
H H 0.0000 0.0000 'International Tables Vol C Tables 4.2.6.8 and 6.1.1.4'
B B 0.0013 0.0007 'International Tables Vol C Tables 4.2.6.8 and 6.1.1.4'
N N 0.0061 0.0033 'International Tables Vol C Tables 4.2.6.8 and 6.1.1.4'
F F 0.0171 0.0103 'International Tables Vol C Tables 4.2.6.8 and 6.1.1.4'
O O 0.0106 0.0060 'International Tables Vol C Tables 4.2.6.8 and 6.1.1.4'
P P 0.1023 0.0942 'International Tables Vol C Tables 4.2.6.8 and 6.1.1.4'
Ru Ru -1.2594 0.8363 'International Tables Vol C Tables 4.2.6.8 and 6.1.1.4'

loop_
_geom_angle_atom_site_label_1
_geom_angle_atom_site_label_2
_geom_angle_atom_site_label_3
_geom_angle
O1 Ru1 O2 40.33(11)
O1 Ru1 C4 125.23(14)
O2 Ru1 C4 106.85(14)
O1 Ru1 C3 90.31(14)
O2 Ru1 C3 87.78(14)
C4 Ru1 C3 36.87(15)
O1 Ru1 C5 145.75(14)
O2 Ru1 C5 144.07(14)
C4 Ru1 C5 37.25(15)
C3 Ru1 C5 61.66(15)
O1 Ru1 C2 84.96(14)
O2 Ru1 C2 106.28(14)
C4 Ru1 C2 61.16(15)
C3 Ru1 C2 36.73(14)
C5 Ru1 C2 60.84(15)
O1 Ru1 C1 114.11(14)
O2 Ru1 C1 142.24(14)
C4 Ru1 C1 61.16(15)
C3 Ru1 C1 60.93(15)
C5 Ru1 C1 36.43(14)
C2 Ru1 C1 35.96(15)
O1 Ru1 P2 114.48(9)
O2 Ru1 P2 83.27(9)
C4 Ru1 P2 95.12(11)
C3 Ru1 P2 124.68(11)
C5 Ru1 P2 98.35(11)
C2 Ru1 P2 155.95(11)
C1 Ru1 P2 130.95(11)
O1 Ru1 P1 75.96(9)
O2 Ru1 P1 99.50(9)
C4 Ru1 P1 153.65(11)
C3 Ru1 P1 147.21(11)
C5 Ru1 P1 116.41(11)
C2 Ru1 P1 111.37(11)
C1 Ru1 P1 97.39(11)
P2 Ru1 P1 88.03(5)
N3 P1 C14 102.83(19)
N3 P1 C11 100.93(18)
C14 P1 C11 110.03(19)
N3 P1 Ru1 114.80(14)
C14 P1 Ru1 118.50(14)
C11 P1 Ru1 108.29(14)
N4 P2 C22 106.30(19)
N4 P2 C19 100.94(19)
C22 P2 C19 103.80(19)
N4 P2 Ru1 112.42(13)
C22 P2 Ru1 114.33(14)
C19 P2 Ru1 117.58(14)
O2 O1 Ru1 70.05(16)
O1 O2 Ru1 69.62(16)
C17 N3 P1 124.4(3)
C17 N3 H3 108(3)
P1 N3 H3 108(3)
C18 N4 P2 126.5(3)
C18 N4 H4 109(3)
P2 N4 H4 117(3)
C2 C1 C5 108.4(4)
C2 C1 C6 125.9(4)
C5 C1 C6 123.9(4)
C2 C1 Ru1 71.8(2)
C5 C1 Ru1 70.4(2)
C6 C1 Ru1 135.8(3)
C1 C2 C3 108.1(4)
C1 C2 C7 127.7(4)
C3 C2 C7 124.1(4)
C1 C2 Ru1 72.3(2)
C3 C2 Ru1 69.9(2)
C7 C2 Ru1 126.9(3)
C4 C3 C2 108.1(4)
C4 C3 C8 127.1(4)
C2 C3 C8 124.6(4)
C4 C3 Ru1 71.5(2)
C2 C3 Ru1 73.4(2)
C8 C3 Ru1 123.2(3)
C3 C4 C5 107.8(3)
C3 C4 C9 124.1(4)
C5 C4 C9 126.8(4)
C3 C4 Ru1 71.6(2)
C5 C4 Ru1 72.0(2)
C9 C4 Ru1 132.4(3)
C1 C5 C4 107.6(4)
C1 C5 C10 123.4(4)
C4 C5 C10 126.7(4)
C1 C5 Ru1 73.2(2)
C4 C5 Ru1 70.8(2)
C10 C5 Ru1 135.3(3)
C1 C6 H6A 109.5
C1 C6 H6B 109.5
H6A C6 H6B 109.5
C1 C6 H6C 109.5
H6A C6 H6C 109.5
H6B C6 H6C 109.5
C2 C7 H7A 109.5
C2 C7 H7B 109.5
H7A C7 H7B 109.5
C2 C7 H7C 109.5
H7A C7 H7C 109.5
H7B C7 H7C 109.5
C3 C8 H8A 109.5
C3 C8 H8B 109.5
H8A C8 H8B 109.5
C3 C8 H8C 109.5
H8A C8 H8C 109.5
H8B C8 H8C 109.5
C4 C9 H9A 109.5
C4 C9 H9B 109.5
H9A C9 H9B 109.5
C4 C9 H9C 109.5
H9A C9 H9C 109.5
H9B C9 H9C 109.5
C5 C10 H10A 109.5
C5 C10 H10B 109.5
H10A C10 H10B 109.5
C5 C10 H10C 109.5
H10A C10 H10C 109.5
H10B C10 H10C 109.5
C13 C11 C12 108.4(4)
C13 C11 P1 111.3(3)
C12 C11 P1 115.7(3)
C13 C11 H11 107.0
C12 C11 H11 107.0
P1 C11 H11 107.0
C11 C12 H12A 109.5
C11 C12 H12B 109.5
H12A C12 H12B 109.5
C11 C12 H12C 109.5
H12A C12 H12C 109.5
H12B C12 H12C 109.5
C11 C13 H13A 109.5
C11 C13 H13B 109.5
H13A C13 H13B 109.5
C11 C13 H13C 109.5
H13A C13 H13C 109.5
H13B C13 H13C 109.5
C15 C14 C16 111.4(3)
C15 C14 P1 111.5(3)
C16 C14 P1 117.0(3)
C15 C14 H14 105.3
C16 C14 H14 105.3
P1 C14 H14 105.3
C14 C15 H15A 109.5
C14 C15 H15B 109.5
H15A C15 H15B 109.5
C14 C15 H15C 109.5
H15A C15 H15C 109.5
H15B C15 H15C 109.5
C14 C16 H16A 109.5
C14 C16 H16B 109.5
H16A C16 H16B 109.5
C14 C16 H16C 109.5
H16A C16 H16C 109.5
H16B C16 H16C 109.5
N3 C17 C18 114.8(4)
N3 C17 H17A 108.6
C18 C17 H17A 108.6
N3 C17 H17B 108.6
C18 C17 H17B 108.6
H17A C17 H17B 107.5
N4 C18 C17 110.5(3)
N4 C18 H18A 109.5
C17 C18 H18A 109.5
N4 C18 H18B 109.5
C17 C18 H18B 109.5
H18A C18 H18B 108.1
C20 C19 C21 108.1(4)
C20 C19 P2 115.8(3)
C21 C19 P2 114.6(3)
C20 C19 H19 105.8
C21 C19 H19 105.8
P2 C19 H19 105.8
C19 C20 H20A 109.5
C19 C20 H20B 109.5
H20A C20 H20B 109.5
C19 C20 H20C 109.5
H20A C20 H20C 109.5
H20B C20 H20C 109.5
C19 C21 H21A 109.5
C19 C21 H21B 109.5
H21A C21 H21B 109.5
C19 C21 H21C 109.5
H21A C21 H21C 109.5
H21B C21 H21C 109.5
C24 C22 C23 109.4(4)
C24 C22 P2 115.3(3)
C23 C22 P2 110.3(3)
C24 C22 H22 107.1
C23 C22 H22 107.1
P2 C22 H22 107.1
C22 C23 H23A 109.5
C22 C23 H23B 109.5
H23A C23 H23B 109.5
C22 C23 H23C 109.5
H23A C23 H23C 109.5
H23B C23 H23C 109.5
C22 C24 H24A 109.5
C22 C24 H24B 109.5
H24A C24 H24B 109.5
C22 C24 H24C 109.5
H24A C24 H24C 109.5
H24B C24 H24C 109.5
C32 F5B F6B 41(2)
C32 F6B F5B 36.3(18)
C26 C25 C30 114.7(4)
C26 C25 B1 124.9(4)
C30 C25 B1 120.2(4)
C27 C26 C25 123.3(4)
C27 C26 H26 118.3
C25 C26 H26 118.3
C28 C27 C26 120.6(4)
C28 C27 C31 120.7(4)
C26 C27 C31 118.7(4)
C27 C28 C29 118.0(4)
C27 C28 H28 121.0
C29 C28 H28 121.0
C30 C29 C28 120.9(4)
C30 C29 C32 120.2(4)
C28 C29 C32 118.9(4)
C29 C30 C25 122.5(4)
C29 C30 H30 118.8
C25 C30 H30 118.8
F2 C31 F1 107.2(4)
F2 C31 F3 106.3(4)
F1 C31 F3 105.2(4)
F2 C31 C27 113.1(4)
F1 C31 C27 113.2(4)
F3 C31 C27 111.4(4)
F5B C32 F6B 102(3)
F5B C32 F4A 127(2)
F6B C32 F4A 55.2(19)
F5B C32 F4B 106(3)
F6B C32 F4B 105(2)
F4A C32 F4B 52.0(17)
F5B C32 F5A 51(3)
F6B C32 F5A 134.2(17)
F4A C32 F5A 107.3(4)
F4B C32 F5A 61.0(18)
F5B C32 F6A 54(3)
F6B C32 F6A 55(2)
F4A C32 F6A 106.1(5)
F4B C32 F6A 136.5(17)
F5A C32 F6A 103.1(4)
F5B C32 C29 119(2)
F6B C32 C29 112.7(17)
F4A C32 C29 113.7(4)
F4B C32 C29 110.7(17)
F5A C32 C29 113.0(4)
F6A C32 C29 112.7(4)
C38 C33 C34 115.4(4)
C38 C33 B1 125.9(4)
C34 C33 B1 118.6(4)
C35 C34 C33 122.5(4)
C35 C34 H34 118.8
C33 C34 H34 118.8
C34 C35 C36 121.0(4)
C34 C35 C39 119.2(4)
C36 C35 C39 119.8(4)
C37 C36 C35 117.5(4)
C37 C36 H36 121.3
C35 C36 H36 121.3
C36 C37 C38 121.0(4)
C36 C37 C40 119.8(4)
C38 C37 C40 119.0(4)
C33 C38 C37 122.6(4)
C33 C38 H38 118.7
C37 C38 H38 118.7
F8 C39 F7 106.9(3)
F8 C39 F9 106.3(3)
F7 C39 F9 106.6(3)
F8 C39 C35 112.4(3)
F7 C39 C35 112.6(4)
F9 C39 C35 111.7(4)
F11 C40 F12 107.0(4)
F11 C40 F10 105.8(4)
F12 C40 F10 104.5(3)
F11 C40 C37 114.0(4)
F12 C40 C37 112.6(4)
F10 C40 C37 112.3(4)
C46 C41 C42 116.0(4)
C46 C41 B1 125.5(4)
C42 C41 B1 118.4(4)
C43 C42 C41 122.0(4)
C43 C42 H42 119.0
C41 C42 H42 119.0
C42 C43 C44 120.7(4)
C42 C43 C47 120.3(4)
C44 C43 C47 119.0(4)
C45 C44 C43 118.4(4)
C45 C44 H44 120.8
C43 C44 H44 120.8
C44 C45 C46 120.8(4)
C44 C45 C48 119.3(4)
C46 C45 C48 119.9(4)
C45 C46 C41 122.1(4)
C45 C46 H46 119.0
C41 C46 H46 119.0
F14 C47 F15 106.5(4)
F14 C47 F13 106.1(4)
F15 C47 F13 105.4(4)
F14 C47 C43 112.6(4)
F15 C47 C43 113.5(4)
F13 C47 C43 112.2(4)
F18 C48 F16 106.4(4)
F18 C48 F17 106.0(4)
F16 C48 F17 105.4(4)
F18 C48 C45 113.2(4)
F16 C48 C45 113.2(4)
F17 C48 C45 112.0(4)
C54 C49 C50 115.6(4)
C54 C49 B1 119.0(4)
C50 C49 B1 125.3(4)
C51 C50 C49 122.2(4)
C51 C50 H50 118.9
C49 C50 H50 118.9
C52 C51 C50 120.4(4)
C52 C51 C55 119.1(4)
C50 C51 C55 120.5(4)
C51 C52 C53 119.0(4)
C51 C52 H52 120.5
C53 C52 H52 120.5
C52 C53 C54 120.5(4)
C52 C53 C56 119.9(4)
C54 C53 C56 119.6(4)
C53 C54 C49 122.3(4)
C53 C54 H54 118.8
C49 C54 H54 118.9
F20 C55 F21 106.4(4)
F20 C55 F19 106.4(3)
F21 C55 F19 105.9(4)
F20 C55 C51 113.2(4)
F21 C55 C51 112.6(4)
F19 C55 C51 111.7(4)
F24B C56 F23A 130.0(8)
F24B C56 F22B 107.4(11)
F23A C56 F22B 50.3(7)
F24B C56 F22A 56.1(8)
F23A C56 F22A 105.1(5)
F22B C56 F22A 58.2(7)
F24B C56 F24A 48.6(8)
F23A C56 F24A 107.9(5)
F22B C56 F24A 131.5(8)
F22A C56 F24A 102.3(5)
F24B C56 F23B 105.1(10)
F23A C56 F23B 56.1(7)
F22B C56 F23B 104.2(10)
F22A C56 F23B 138.8(7)
F24A C56 F23B 59.4(7)
F24B C56 C53 115.2(8)
F23A C56 C53 114.8(4)
F22B C56 C53 114.6(7)
F22A C56 C53 111.8(4)
F24A C56 C53 113.9(4)
F23B C56 C53 109.4(7)
C49 B1 C25 106.8(3)
C49 B1 C41 112.9(4)
C25 B1 C41 110.1(3)
C49 B1 C33 111.4(4)
C25 B1 C33 112.2(3)
C41 B1 C33 103.4(3)

loop_
_geom_bond_atom_site_label_1
_geom_bond_atom_site_label_2
_geom_bond_distance
Ru1 O1 2.026(3)
Ru1 O2 2.032(3)
Ru1 C4 2.242(4)
Ru1 C3 2.243(4)
Ru1 C5 2.258(4)
Ru1 C2 2.288(4)
Ru1 C1 2.295(4)
Ru1 P2 2.3868(16)
Ru1 P1 2.3972(13)
P1 N3 1.689(4)
P1 C14 1.840(4)
P1 C11 1.872(4)
P2 N4 1.667(4)
P2 C22 1.862(4)
P2 C19 1.884(4)
O1 O2 1.399(4)
N3 C17 1.468(5)
N3 H3 0.79(4)
N4 C18 1.475(5)
N4 H4 0.81(4)
C1 C2 1.415(6)
C1 C5 1.424(6)
C1 C6 1.514(6)
C2 C3 1.428(6)
C2 C7 1.488(6)
C3 C4 1.418(6)
C3 C8 1.489(6)
C4 C5 1.437(6)
C4 C9 1.506(5)
C5 C10 1.502(5)
C6 H6A 0.9800
C6 H6B 0.9800
C6 H6C 0.9800
C7 H7A 0.9800
C7 H7B 0.9800
C7 H7C 0.9800
C8 H8A 0.9800
C8 H8B 0.9800
C8 H8C 0.9800
C9 H9A 0.9800
C9 H9B 0.9800
C9 H9C 0.9800
C10 H10A 0.9800
C10 H10B 0.9800
C10 H10C 0.9800
C11 C13 1.526(6)
C11 C12 1.528(6)
C11 H11 1.0000
C12 H12A 0.9800
C12 H12B 0.9800
C12 H12C 0.9800
C13 H13A 0.9800
C13 H13B 0.9800
C13 H13C 0.9800
C14 C15 1.536(6)
C14 C16 1.537(6)
C14 H14 1.0000
C15 H15A 0.9800
C15 H15B 0.9800
C15 H15C 0.9800
C16 H16A 0.9800
C16 H16B 0.9800
C16 H16C 0.9800
C17 C18 1.521(6)
C17 H17A 0.9900
C17 H17B 0.9900
C18 H18A 0.9900
C18 H18B 0.9900
C19 C20 1.531(6)
C19 C21 1.540(6)
C19 H19 1.0000
C20 H20A 0.9800
C20 H20B 0.9800
C20 H20C 0.9800
C21 H21A 0.9800
C21 H21B 0.9800
C21 H21C 0.9800
C22 C24 1.523(6)
C22 C23 1.530(6)
C22 H22 1.0000
C23 H23A 0.9800
C23 H23B 0.9800
C23 H23C 0.9800
C24 H24A 0.9800
C24 H24B 0.9800
C24 H24C 0.9800
F1 C31 1.337(5)
F2 C31 1.334(5)
F3 C31 1.351(5)
F4A C32 1.303(6)
F5A C32 1.323(5)
F6A C32 1.342(6)
F4B C32 1.33(4)
F5B C32 1.11(4)
F5B F6B 1.83(6)
F6B C32 1.24(4)
F7 C39 1.337(5)
F8 C39 1.333(5)
F9 C39 1.341(5)
F10 C40 1.350(5)
F11 C40 1.327(5)
F12 C40 1.335(5)
F13 C47 1.339(5)
F14 C47 1.330(5)
F15 C47 1.329(5)
F16 C48 1.349(6)
F17 C48 1.351(5)
F18 C48 1.341(5)
F19 C55 1.343(5)
F20 C55 1.337(5)
F21 C55 1.338(5)
F22A C56 1.326(6)
F23A C56 1.297(6)
F24A C56 1.329(6)
F23B C56 1.348(14)
F24B C56 1.240(14)
F22B C56 1.307(15)
C25 C26 1.390(6)
C25 C30 1.421(6)
C25 B1 1.640(6)
C26 C27 1.390(6)
C26 H26 0.9500
C27 C28 1.381(6)
C27 C31 1.492(6)
C28 C29 1.392(6)
C28 H28 0.9500
C29 C30 1.377(6)
C29 C32 1.499(6)
C30 H30 0.9500
C33 C38 1.390(6)
C33 C34 1.403(6)
C33 B1 1.652(6)
C34 C35 1.385(6)
C34 H34 0.9500
C35 C36 1.391(6)
C35 C39 1.507(5)
C36 C37 1.387(6)
C36 H36 0.9500
C37 C38 1.391(6)
C37 C40 1.487(6)
C38 H38 0.9500
C41 C46 1.400(6)
C41 C42 1.405(6)
C41 B1 1.650(6)
C42 C43 1.381(6)
C42 H42 0.9500
C43 C44 1.395(6)
C43 C47 1.503(6)
C44 C45 1.379(6)
C44 H44 0.9500
C45 C46 1.390(6)
C45 C48 1.497(6)
C46 H46 0.9500
C49 C54 1.404(6)
C49 C50 1.405(6)
C49 B1 1.632(6)
C50 C51 1.396(6)
C50 H50 0.9500
C51 C52 1.375(6)
C51 C55 1.492(6)
C52 C53 1.385(6)
C52 H52 0.9500
C53 C54 1.387(6)
C53 C56 1.490(6)
C54 H54 0.9500

loop_
_geom_torsion_atom_site_label_1
_geom_torsion_atom_site_label_2
_geom_torsion_atom_site_label_3
_geom_torsion_atom_site_label_4
_geom_torsion
O1 Ru1 P1 N3 41.43(16)
O2 Ru1 P1 N3 8.42(16)
C4 Ru1 P1 N3 -172.0(3)
C3 Ru1 P1 N3 109.2(2)
C5 Ru1 P1 N3 -172.77(18)
C2 Ru1 P1 N3 120.18(18)
C1 Ru1 P1 N3 154.52(17)
P2 Ru1 P1 N3 -74.42(14)
O1 Ru1 P1 C14 163.38(18)
O2 Ru1 P1 C14 130.37(18)
C4 Ru1 P1 C14 -50.0(3)
C3 Ru1 P1 C14 -128.8(3)
C5 Ru1 P1 C14 -50.8(2)
C2 Ru1 P1 C14 -117.87(19)
C1 Ru1 P1 C14 -83.53(19)
P2 Ru1 P1 C14 47.53(16)
O1 Ru1 P1 C11 -70.46(16)
O2 Ru1 P1 C11 -103.47(16)
C4 Ru1 P1 C11 76.1(3)
C3 Ru1 P1 C11 -2.7(3)
C5 Ru1 P1 C11 75.34(18)
C2 Ru1 P1 C11 8.29(18)
C1 Ru1 P1 C11 42.63(18)
P2 Ru1 P1 C11 173.69(14)
O1 Ru1 P2 N4 -40.99(18)
O2 Ru1 P2 N4 -67.21(17)
C4 Ru1 P2 N4 -173.61(18)
C3 Ru1 P2 N4 -149.79(19)
C5 Ru1 P2 N4 149.01(18)
C2 Ru1 P2 N4 177.4(3)
C1 Ru1 P2 N4 130.7(2)
P1 Ru1 P2 N4 32.60(15)
O1 Ru1 P2 C22 80.33(18)
O2 Ru1 P2 C22 54.11(18)
C4 Ru1 P2 C22 -52.29(19)
C3 Ru1 P2 C22 -28.5(2)
C5 Ru1 P2 C22 -89.67(19)
C2 Ru1 P2 C22 -61.2(3)
C1 Ru1 P2 C22 -108.0(2)
P1 Ru1 P2 C22 153.92(16)
O1 Ru1 P2 C19 -157.56(18)
O2 Ru1 P2 C19 176.22(18)
C4 Ru1 P2 C19 69.82(19)
C3 Ru1 P2 C19 93.6(2)
C5 Ru1 P2 C19 32.44(19)
C2 Ru1 P2 C19 60.9(3)
C1 Ru1 P2 C19 14.1(2)
P1 Ru1 P2 C19 -83.96(16)
C4 Ru1 O1 O2 73.5(2)
C3 Ru1 O1 O2 86.2(2)
C5 Ru1 O1 O2 119.5(3)
C2 Ru1 O1 O2 122.6(2)
C1 Ru1 O1 O2 144.20(19)
P2 Ru1 O1 O2 -42.68(19)
P1 Ru1 O1 O2 -123.89(17)
C4 Ru1 O2 O1 -125.07(19)
C3 Ru1 O2 O1 -93.1(2)
C5 Ru1 O2 O1 -123.5(2)
C2 Ru1 O2 O1 -61.0(2)
C1 Ru1 O2 O1 -60.7(3)
P2 Ru1 O2 O1 141.60(17)
P1 Ru1 O2 O1 54.74(17)
C14 P1 N3 C17 -52.7(4)
C11 P1 N3 C17 -166.4(3)
Ru1 P1 N3 C17 77.5(4)
C22 P2 N4 C18 -81.1(4)
C19 P2 N4 C18 170.8(3)
Ru1 P2 N4 C18 44.7(4)
O1 Ru1 C1 C2 -38.7(3)
O2 Ru1 C1 C2 -0.5(4)
C4 Ru1 C1 C2 79.7(3)
C3 Ru1 C1 C2 37.3(2)
C5 Ru1 C1 C2 118.0(4)
P2 Ru1 C1 C2 149.6(2)
P1 Ru1 C1 C2 -116.5(2)
O1 Ru1 C1 C5 -156.7(2)
O2 Ru1 C1 C5 -118.5(3)
C4 Ru1 C1 C5 -38.3(2)
C3 Ru1 C1 C5 -80.7(3)
C2 Ru1 C1 C5 -118.0(4)
P2 Ru1 C1 C5 31.6(3)
P1 Ru1 C1 C5 125.4(2)
O1 Ru1 C1 C6 84.5(4)
O2 Ru1 C1 C6 122.7(4)
C4 Ru1 C1 C6 -157.2(5)
C3 Ru1 C1 C6 160.5(5)
C5 Ru1 C1 C6 -118.8(5)
C2 Ru1 C1 C6 123.1(5)
P2 Ru1 C1 C6 -87.2(4)
P1 Ru1 C1 C6 6.6(4)
C5 C1 C2 C3 0.1(5)
C6 C1 C2 C3 165.0(4)
Ru1 C1 C2 C3 -61.1(3)
C5 C1 C2 C7 -175.5(4)
C6 C1 C2 C7 -10.5(7)
Ru1 C1 C2 C7 123.4(4)
C5 C1 C2 Ru1 61.2(3)
C6 C1 C2 Ru1 -133.9(4)
O1 Ru1 C2 C1 145.1(2)
O2 Ru1 C2 C1 179.7(2)
C4 Ru1 C2 C1 -79.7(3)
C3 Ru1 C2 C1 -117.6(4)
C5 Ru1 C2 C1 -36.9(2)
P2 Ru1 C2 C1 -69.5(4)
P1 Ru1 C2 C1 72.3(2)
O1 Ru1 C2 C3 -97.3(2)
O2 Ru1 C2 C3 -62.7(3)
C4 Ru1 C2 C3 37.9(2)
C5 Ru1 C2 C3 80.7(3)
C1 Ru1 C2 C3 117.6(4)
P2 Ru1 C2 C3 48.1(4)
P1 Ru1 C2 C3 -170.1(2)
O1 Ru1 C2 C7 20.9(4)
O2 Ru1 C2 C7 55.5(4)
C4 Ru1 C2 C7 156.1(4)
C3 Ru1 C2 C7 118.2(5)
C5 Ru1 C2 C7 -161.1(4)
C1 Ru1 C2 C7 -124.2(5)
P2 Ru1 C2 C7 166.3(2)
P1 Ru1 C2 C7 -51.9(4)
C1 C2 C3 C4 -0.9(5)
C7 C2 C3 C4 174.8(4)
Ru1 C2 C3 C4 -63.5(3)
C1 C2 C3 C8 -178.2(4)
C7 C2 C3 C8 -2.4(7)
Ru1 C2 C3 C8 119.2(4)
C1 C2 C3 Ru1 62.6(3)
C7 C2 C3 Ru1 -121.6(4)
O1 Ru1 C3 C4 -162.6(2)
O2 Ru1 C3 C4 -122.3(2)
C5 Ru1 C3 C4 38.0(2)
C2 Ru1 C3 C4 116.3(3)
C1 Ru1 C3 C4 79.7(3)
P2 Ru1 C3 C4 -42.1(3)
P1 Ru1 C3 C4 133.5(2)
O1 Ru1 C3 C2 81.1(2)
O2 Ru1 C3 C2 121.4(2)
C4 Ru1 C3 C2 -116.3(3)
C5 Ru1 C3 C2 -78.3(3)
C1 Ru1 C3 C2 -36.5(2)
P2 Ru1 C3 C2 -158.4(2)
P1 Ru1 C3 C2 17.2(4)
O1 Ru1 C3 C8 -39.8(3)
O2 Ru1 C3 C8 0.5(3)
C4 Ru1 C3 C8 122.8(4)
C5 Ru1 C3 C8 160.8(4)
C2 Ru1 C3 C8 -120.9(4)
C1 Ru1 C3 C8 -157.4(4)
P2 Ru1 C3 C8 80.7(4)
P1 Ru1 C3 C8 -103.7(3)
C2 C3 C4 C5 1.4(5)
C8 C3 C4 C5 178.5(4)
Ru1 C3 C4 C5 -63.3(3)
C2 C3 C4 C9 -166.1(4)
C8 C3 C4 C9 11.1(7)
Ru1 C3 C4 C9 129.2(4)
C2 C3 C4 Ru1 64.7(3)
C8 C3 C4 Ru1 -118.1(4)
O1 Ru1 C4 C3 21.5(3)
O2 Ru1 C4 C3 61.9(2)
C5 Ru1 C4 C3 -116.5(3)
C2 Ru1 C4 C3 -37.8(2)
C1 Ru1 C4 C3 -79.0(3)
P2 Ru1 C4 C3 146.4(2)
P1 Ru1 C4 C3 -117.7(3)
O1 Ru1 C4 C5 138.0(2)
O2 Ru1 C4 C5 178.4(2)
C3 Ru1 C4 C5 116.5(3)
C2 Ru1 C4 C5 78.8(2)
C1 Ru1 C4 C5 37.5(2)
P2 Ru1 C4 C5 -97.1(2)
P1 Ru1 C4 C5 -1.2(4)
O1 Ru1 C4 C9 -98.2(4)
O2 Ru1 C4 C9 -57.8(4)
C3 Ru1 C4 C9 -119.7(5)
C5 Ru1 C4 C9 123.8(5)
C2 Ru1 C4 C9 -157.5(5)
C1 Ru1 C4 C9 161.3(5)
P2 Ru1 C4 C9 26.7(4)
P1 Ru1 C4 C9 122.6(4)
C2 C1 C5 C4 0.8(5)
C6 C1 C5 C4 -164.5(4)
Ru1 C1 C5 C4 62.8(3)
C2 C1 C5 C10 164.3(4)
C6 C1 C5 C10 -1.0(7)
Ru1 C1 C5 C10 -133.6(4)
C2 C1 C5 Ru1 -62.0(3)
C6 C1 C5 Ru1 132.6(4)
C3 C4 C5 C1 -1.3(5)
C9 C4 C5 C1 165.7(4)
Ru1 C4 C5 C1 -64.4(3)
C3 C4 C5 C10 -164.2(4)
C9 C4 C5 C10 2.8(7)
Ru1 C4 C5 C10 132.7(4)
C3 C4 C5 Ru1 63.1(3)
C9 C4 C5 Ru1 -129.9(4)
O1 Ru1 C5 C1 39.9(4)
O2 Ru1 C5 C1 113.5(3)
C4 Ru1 C5 C1 116.1(3)
C3 Ru1 C5 C1 78.5(3)
C2 Ru1 C5 C1 36.4(2)
P2 Ru1 C5 C1 -156.4(2)
P1 Ru1 C5 C1 -64.5(3)
O1 Ru1 C5 C4 -76.2(3)
O2 Ru1 C5 C4 -2.6(4)
C3 Ru1 C5 C4 -37.6(2)
C2 Ru1 C5 C4 -79.7(2)
C1 Ru1 C5 C4 -116.1(3)
P2 Ru1 C5 C4 87.5(2)
P1 Ru1 C5 C4 179.43(19)
O1 Ru1 C5 C10 160.7(3)
O2 Ru1 C5 C10 -125.7(4)
C4 Ru1 C5 C10 -123.1(5)
C3 Ru1 C5 C10 -160.7(5)
C2 Ru1 C5 C10 157.2(5)
C1 Ru1 C5 C10 120.8(5)
P2 Ru1 C5 C10 -35.6(4)
P1 Ru1 C5 C10 56.3(4)
N3 P1 C11 C13 -40.3(3)
C14 P1 C11 C13 -148.5(3)
Ru1 P1 C11 C13 80.6(3)
N3 P1 C11 C12 84.0(4)
C14 P1 C11 C12 -24.1(4)
Ru1 P1 C11 C12 -155.1(3)
N3 P1 C14 C15 -173.8(3)
C11 P1 C14 C15 -67.0(3)
Ru1 P1 C14 C15 58.3(3)
N3 P1 C14 C16 -44.0(3)
C11 P1 C14 C16 62.9(4)
Ru1 P1 C14 C16 -171.8(3)
P1 N3 C17 C18 -57.9(5)
P2 N4 C18 C17 -110.2(4)
N3 C17 C18 N4 77.0(5)
N4 P2 C19 C20 9.9(4)
C22 P2 C19 C20 -100.1(3)
Ru1 P2 C19 C20 132.6(3)
N4 P2 C19 C21 136.8(3)
C22 P2 C19 C21 26.8(4)
Ru1 P2 C19 C21 -100.5(3)
N4 P2 C22 C24 84.6(4)
C19 P2 C22 C24 -169.4(3)
Ru1 P2 C22 C24 -40.1(4)
N4 P2 C22 C23 -39.9(4)
C19 P2 C22 C23 66.1(3)
Ru1 P2 C22 C23 -164.6(3)
C30 C25 C26 C27 -1.8(6)
B1 C25 C26 C27 -176.8(4)
C25 C26 C27 C28 1.5(6)
C25 C26 C27 C31 -178.9(4)
C26 C27 C28 C29 -0.1(6)
C31 C27 C28 C29 -179.8(4)
C27 C28 C29 C30 -0.8(6)
C27 C28 C29 C32 179.8(4)
C28 C29 C30 C25 0.5(6)
C32 C29 C30 C25 179.9(4)
C26 C25 C30 C29 0.8(6)
B1 C25 C30 C29 176.1(4)
C28 C27 C31 F2 8.5(6)
C26 C27 C31 F2 -171.1(4)
C28 C27 C31 F1 130.6(4)
C26 C27 C31 F1 -49.0(5)
C28 C27 C31 F3 -111.1(4)
C26 C27 C31 F3 69.3(5)
F6B F5B C32 F4A 55(3)
F6B F5B C32 F4B 109(3)
F6B F5B C32 F5A 138(2)
F6B F5B C32 F6A -27(3)
F6B F5B C32 C29 -125(3)
F5B F6B C32 F4A -127(2)
F5B F6B C32 F4B -110(3)
F5B F6B C32 F5A -47(3)
F5B F6B C32 F6A 27(3)
F5B F6B C32 C29 129(3)
C30 C29 C32 F5B 88(3)
C28 C29 C32 F5B -92(3)
C30 C29 C32 F6B -32(2)
C28 C29 C32 F6B 147(2)
C30 C29 C32 F4A -92.4(6)
C28 C29 C32 F4A 87.0(6)
C30 C29 C32 F4B -149(2)
C28 C29 C32 F4B 31(2)
C30 C29 C32 F5A 144.9(4)
C28 C29 C32 F5A -35.7(6)
C30 C29 C32 F6A 28.4(6)
C28 C29 C32 F6A -152.2(4)
C38 C33 C34 C35 0.2(6)
B1 C33 C34 C35 -176.6(4)
C33 C34 C35 C36 0.2(7)
C33 C34 C35 C39 -179.0(4)
C34 C35 C36 C37 -0.8(6)
C39 C35 C36 C37 178.3(4)
C35 C36 C37 C38 1.1(6)
C35 C36 C37 C40 176.4(4)
C34 C33 C38 C37 0.1(6)
B1 C33 C38 C37 176.6(4)
C36 C37 C38 C33 -0.7(7)
C40 C37 C38 C33 -176.1(4)
C34 C35 C39 F8 -31.1(6)
C36 C35 C39 F8 149.8(4)
C34 C35 C39 F7 -151.9(4)
C36 C35 C39 F7 29.0(6)
C34 C35 C39 F9 88.3(5)
C36 C35 C39 F9 -90.9(5)
C36 C37 C40 F11 15.3(6)
C38 C37 C40 F11 -169.3(4)
C36 C37 C40 F12 -106.8(5)
C38 C37 C40 F12 68.6(5)
C36 C37 C40 F10 135.5(4)
C38 C37 C40 F10 -49.1(5)
C46 C41 C42 C43 -2.6(6)
B1 C41 C42 C43 -179.1(4)
C41 C42 C43 C44 3.7(6)
C41 C42 C43 C47 -177.7(4)
C42 C43 C44 C45 -1.8(6)
C47 C43 C44 C45 179.5(4)
C43 C44 C45 C46 -0.9(6)
C43 C44 C45 C48 176.2(4)
C44 C45 C46 C41 1.9(6)
C48 C45 C46 C41 -175.2(4)
C42 C41 C46 C45 -0.2(6)
B1 C41 C46 C45 176.0(4)
C42 C43 C47 F14 23.8(6)
C44 C43 C47 F14 -157.5(4)
C42 C43 C47 F15 144.9(4)
C44 C43 C47 F15 -36.4(6)
C42 C43 C47 F13 -95.7(5)
C44 C43 C47 F13 83.0(5)
C44 C45 C48 F18 30.3(6)
C46 C45 C48 F18 -152.6(4)
C44 C45 C48 F16 151.5(4)
C46 C45 C48 F16 -31.4(6)
C44 C45 C48 F17 -89.5(5)
C46 C45 C48 F17 87.7(5)
C54 C49 C50 C51 0.1(6)
B1 C49 C50 C51 -176.5(4)
C49 C50 C51 C52 0.0(6)
C49 C50 C51 C55 177.1(4)
C50 C51 C52 C53 0.0(6)
C55 C51 C52 C53 -177.2(4)
C51 C52 C53 C54 0.0(6)
C51 C52 C53 C56 -179.9(4)
C52 C53 C54 C49 0.1(6)
C56 C53 C54 C49 -180.0(4)
C50 C49 C54 C53 -0.1(6)
B1 C49 C54 C53 176.7(4)
C52 C51 C55 F20 -157.7(4)
C50 C51 C55 F20 25.1(6)
C52 C51 C55 F21 81.5(5)
C50 C51 C55 F21 -95.7(5)
C52 C51 C55 F19 -37.6(6)
C50 C51 C55 F19 145.2(4)
C52 C53 C56 F24B 33.1(11)
C54 C53 C56 F24B -146.8(10)
C52 C53 C56 F23A -145.8(6)
C54 C53 C56 F23A 34.3(7)
C52 C53 C56 F22B 158.5(9)
C54 C53 C56 F22B -21.5(10)
C52 C53 C56 F22A 94.7(6)
C54 C53 C56 F22A -85.3(6)
C52 C53 C56 F24A -20.7(7)
C54 C53 C56 F24A 159.4(5)
C52 C53 C56 F23B -85.0(9)
C54 C53 C56 F23B 95.1(9)
C54 C49 B1 C25 -51.0(5)
C50 C49 B1 C25 125.5(4)
C54 C49 B1 C41 70.2(5)
C50 C49 B1 C41 -113.3(4)
C54 C49 B1 C33 -173.9(3)
C50 C49 B1 C33 2.6(6)
C26 C25 B1 C49 120.0(4)
C30 C25 B1 C49 -54.8(5)
C26 C25 B1 C41 -3.0(6)
C30 C25 B1 C41 -177.8(4)
C26 C25 B1 C33 -117.6(4)
C30 C25 B1 C33 67.6(5)
C46 C41 B1 C49 5.0(6)
C42 C41 B1 C49 -178.8(4)
C46 C41 B1 C25 124.3(4)
C42 C41 B1 C25 -59.5(5)
C46 C41 B1 C33 -115.6(4)
C42 C41 B1 C33 60.6(4)
C38 C33 B1 C49 114.7(4)
C34 C33 B1 C49 -68.8(5)
C38 C33 B1 C25 -5.0(6)
C34 C33 B1 C25 171.4(4)
C38 C33 B1 C41 -123.7(4)
C34 C33 B1 C41 52.7(5)
